data_7157341
loop_
_publ_author_name
'Chandrasekhar, Attoor'
'Sankararaman, Sethuraman'

_publ_section_title
;
 Synthesis of indolo- and pyrrolo[1,2-a]quinoxalinones through a
 palladium-catalyzed oxidative carbonylation of the C<sub>2</sub> position
 of indole.
;
_journal_issue 8
_journal_name_full 'Organic &amp; biomolecular chemistry'
_journal_page_first 1612
_journal_page_last 1622
_journal_paper_doi 10.1039/c9ob02703c
_journal_volume 18
_journal_year 2020
_chemical_formula_moiety 'C13 H12 N2 O'
_chemical_formula_sum 'C13 H12 N2 O'
_chemical_formula_weight 212.25
_space_group_crystal_system monoclinic
_space_group_IT_number 14
_space_group_name_Hall '-P 2ybc'
_space_group_name_H-M_alt 'P 1 21/c 1'
_atom_sites_solution_hydrogens geom
_audit_creation_method SHELXL-2014/7
_audit_update_record
;
2019-12-14 deposited with the CCDC.	2020-02-03 downloaded from the CCDC.
;
_cell_angle_alpha 90
_cell_angle_beta 102.9760(10)
_cell_angle_gamma 90
_cell_formula_units_Z 4
_cell_length_a 6.9280(2)
_cell_length_b 10.4940(3)
_cell_length_c 15.3990(4)
_cell_measurement_reflns_used 7091
_cell_measurement_temperature 296(2)
_cell_measurement_theta_max 27.50
_cell_measurement_theta_min 3.01
_cell_volume 1090.96(5)
_computing_cell_refinement 'APEX3/SAINT (Bruker, 2016)'
_computing_data_collection 'APEX3(Bruker, 2016)'
_computing_data_reduction 'SAINT/XPREP (Bruker, 2016)'
_computing_molecular_graphics 'ORTEP3 (Farrugia, 1997) and Mercury (Bruno et al., 2002)'
_computing_publication_material 'SHELXL-2014/7 (Sheldrick, 2014)'
_computing_structure_refinement 'SHELXL-2014/7 (Sheldrick, 2014)'
_computing_structure_solution 'SHELXT-2014/5 (Sheldrick, 2014)'
_diffrn_ambient_temperature 296(2)
_diffrn_measured_fraction_theta_full 0.997
_diffrn_measured_fraction_theta_max 0.997
_diffrn_measurement_device_type 'Bruker axs kappa apex3 CMOS Diffractometer'
_diffrn_measurement_method '\w and \f scan'
_diffrn_radiation_monochromator graphite
_diffrn_radiation_source 'fine-focus sealed tube'
_diffrn_radiation_type MoK\a
_diffrn_radiation_wavelength 0.71073
_diffrn_reflns_av_R_equivalents 0.2297
_diffrn_reflns_av_unetI/netI 0.0688
_diffrn_reflns_Laue_measured_fraction_full 0.997
_diffrn_reflns_Laue_measured_fraction_max 0.997
_diffrn_reflns_limit_h_max 8
_diffrn_reflns_limit_h_min -8
_diffrn_reflns_limit_k_max 12
_diffrn_reflns_limit_k_min -12
_diffrn_reflns_limit_l_max 18
_diffrn_reflns_limit_l_min -18
_diffrn_reflns_number 27684
_diffrn_reflns_point_group_measured_fraction_full 0.997
_diffrn_reflns_point_group_measured_fraction_max 0.997
_diffrn_reflns_theta_full 24.995
_diffrn_reflns_theta_max 24.995
_diffrn_reflns_theta_min 3.017
_exptl_absorpt_coefficient_mu 0.084
_exptl_absorpt_correction_T_max 0.7456
_exptl_absorpt_correction_T_min 0.5782
_exptl_absorpt_correction_type multi-scan
_exptl_absorpt_process_details 'SADABS (Bruker, 2016)'
_exptl_crystal_colour colourless
_exptl_crystal_density_diffrn 1.292
_exptl_crystal_description BLOCK
_exptl_crystal_F_000 448
_exptl_crystal_size_max 0.200
_exptl_crystal_size_mid 0.150
_exptl_crystal_size_min 0.100
_refine_diff_density_max 0.246
_refine_diff_density_min -0.248
_refine_diff_density_rms 0.065
_refine_ls_extinction_coef 0.27(3)
_refine_ls_extinction_expression Fc^*^=kFc[1+0.001xFc^2^\l^3^/sin(2\q)]^-1/4^
_refine_ls_extinction_method 'SHELXL-2014/7 (Sheldrick 2014'
_refine_ls_goodness_of_fit_ref 1.092
_refine_ls_hydrogen_treatment constr
_refine_ls_matrix_type full
_refine_ls_number_parameters 149
_refine_ls_number_reflns 1967
_refine_ls_number_restraints 1
_refine_ls_restrained_S_all 1.093
_refine_ls_R_factor_all 0.0738
_refine_ls_R_factor_gt 0.0622
_refine_ls_shift/su_max 0.014
_refine_ls_shift/su_mean 0.001
_refine_ls_structure_factor_coef Fsqd
_refine_ls_weighting_details 'w=1/[\s^2^(Fo^2^)+(0.0945P)^2^+0.1763P] where P=(Fo^2^+2Fc^2^)/3'
_refine_ls_weighting_scheme calc
_refine_ls_wR_factor_gt 0.1624
_refine_ls_wR_factor_ref 0.1800
_reflns_Friedel_coverage 0.000
_reflns_number_gt 1651
_reflns_number_total 1967
_reflns_threshold_expression 'I > 2\s(I)'
_cod_data_source_file c9ob02703c2.cif
_cod_data_source_block ACS1461
_cod_depositor_comments 'Adding full bibliography for 7157339--7157341.cif.'
_cod_original_sg_symbol_H-M 'P 21/c'
_cod_database_code 7157341
_shelx_shelxl_version_number 2014/7
_shelx_space_group_comment
;
The symmetry employed for this shelxl refinement is uniquely defined
by the following loop, which should always be used as a source of
symmetry information in preference to the above space-group names.
They are only intended as comments.
;
_shelx_estimated_absorpt_t_min 0.983
_shelx_estimated_absorpt_t_max 0.992

loop_
_space_group_symop_operation_xyz
'x, y, z'
'-x, y+1/2, -z+1/2'
'-x, -y, -z'
'x, -y-1/2, z-1/2'

loop_
_atom_site_label
_atom_site_type_symbol
_atom_site_fract_x
_atom_site_fract_y
_atom_site_fract_z
_atom_site_U_iso_or_equiv
_atom_site_adp_type
_atom_site_occupancy
_atom_site_site_symmetry_order
_atom_site_calc_flag
_atom_site_refinement_flags_posn
_atom_site_refinement_flags_adp
C1 C 0.2824(5) -0.1063(3) 0.1115(3) 0.0827(11) Uani 1 1 d . U
C2 C 0.2606(5) -0.1760(3) 0.0321(3) 0.0895(12) Uani 1 1 d . U
H2 H 0.2625 -0.2645 0.0354 0.107 Uiso 1 1 calc R U
C3 C 0.2363(5) -0.1200(3) -0.0505(3) 0.0712(9) Uani 1 1 d . .
H3 H 0.2241 -0.1703 -0.1012 0.085 Uiso 1 1 calc R U
C4 C 0.2302(4) 0.0126(2) -0.05780(19) 0.0495(7) Uani 1 1 d . .
C5 C 0.2530(4) 0.0826(2) 0.02090(17) 0.0456(6) Uani 1 1 d . .
C6 C 0.2770(4) 0.0235(3) 0.1033(2) 0.0616(8) Uani 1 1 d . .
H6 H 0.2898 0.0734 0.1542 0.074 Uiso 1 1 calc R U
C7 C 0.3098(6) -0.1700(5) 0.2008(3) 0.1164(17) Uani 1 1 d . .
H7A H 0.2379 -0.2489 0.1944 0.175 Uiso 1 1 calc R U
H7B H 0.2611 -0.1152 0.2410 0.175 Uiso 1 1 calc R U
H7C H 0.4481 -0.1866 0.2242 0.175 Uiso 1 1 calc R U
C8 C 0.2655(7) 0.3058(3) 0.07677(19) 0.0741(10) Uani 1 1 d . .
H8 H 0.2770 0.2913 0.1373 0.089 Uiso 1 1 calc R U
C9 C 0.2605(8) 0.4203(3) 0.0369(2) 0.0949(13) Uani 1 1 d . .
H9 H 0.2697 0.4986 0.0658 0.114 Uiso 1 1 calc R U
C10 C 0.2394(6) 0.4032(3) -0.0539(2) 0.0747(10) Uani 1 1 d . .
H10 H 0.2317 0.4667 -0.0967 0.090 Uiso 1 1 calc R U
C11 C 0.2323(4) 0.2751(2) -0.06828(15) 0.0460(6) Uani 1 1 d . .
C12 C 0.2089(4) 0.2037(2) -0.14922(15) 0.0473(6) Uani 1 1 d . .
C13 C 0.1751(6) -0.0029(3) -0.2221(2) 0.0854(11) Uani 1 1 d . .
H13A H 0.0697 -0.0626 -0.2232 0.128 Uiso 1 1 calc R U
H13B H 0.2949 -0.0482 -0.2231 0.128 Uiso 1 1 calc R U
H13C H 0.1416 0.0518 -0.2732 0.128 Uiso 1 1 calc R U
N1 N 0.2040(3) 0.0738(2) -0.14102(14) 0.0511(6) Uani 1 1 d . .
N2 N 0.2508(3) 0.21541(18) 0.01285(13) 0.0460(6) Uani 1 1 d . .
O1 O 0.1913(3) 0.2557(2) -0.22251(12) 0.0723(7) Uani 1 1 d . .

loop_
_atom_site_aniso_label
_atom_site_aniso_U_11
_atom_site_aniso_U_22
_atom_site_aniso_U_33
_atom_site_aniso_U_23
_atom_site_aniso_U_13
_atom_site_aniso_U_12
C1 0.0423(15) 0.085(2) 0.121(3) 0.0571(19) 0.0186(18) 0.0056(17)
C2 0.0556(18) 0.0468(14) 0.169(4) 0.0412(19) 0.031(3) 0.0082(15)
C3 0.0588(18) 0.0432(13) 0.113(3) 0.0015(16) 0.0232(18) 0.0020(14)
C4 0.0332(12) 0.0417(11) 0.0757(17) 0.0032(12) 0.0169(12) -0.0024(10)
C5 0.0340(12) 0.0460(12) 0.0574(14) 0.0089(11) 0.0115(11) 0.0008(11)
C6 0.0434(15) 0.0732(17) 0.0690(18) 0.0292(15) 0.0143(13) 0.0039(15)
C7 0.066(2) 0.130(3) 0.153(4) 0.102(3) 0.025(2) 0.010(2)
C8 0.111(3) 0.0654(17) 0.0470(14) -0.0062(12) 0.0207(17) -0.0101(18)
C9 0.157(4) 0.0552(17) 0.075(2) -0.0151(15) 0.031(2) -0.013(2)
C10 0.117(3) 0.0441(14) 0.0675(18) 0.0053(13) 0.0298(19) -0.0008(16)
C11 0.0479(13) 0.0493(13) 0.0431(12) 0.0050(10) 0.0153(11) -0.0014(11)
C12 0.0443(14) 0.0549(14) 0.0447(13) 0.0031(11) 0.0142(11) 0.0012(11)
C13 0.094(3) 0.086(2) 0.080(2) -0.0385(18) 0.028(2) -0.0190(19)
N1 0.0469(13) 0.0573(11) 0.0516(12) -0.0097(10) 0.0163(10) -0.0027(10)
N2 0.0510(12) 0.0462(10) 0.0425(10) 0.0023(8) 0.0140(10) -0.0020(10)
O1 0.0951(17) 0.0803(13) 0.0450(11) 0.0094(10) 0.0232(11) 0.0082(12)

loop_
_atom_type_symbol
_atom_type_description
_atom_type_scat_dispersion_real
_atom_type_scat_dispersion_imag
_atom_type_scat_source
C C 0.0033 0.0016 'International Tables Vol C Tables 4.2.6.8 and 6.1.1.4'
H H 0.0000 0.0000 'International Tables Vol C Tables 4.2.6.8 and 6.1.1.4'
N N 0.0061 0.0033 'International Tables Vol C Tables 4.2.6.8 and 6.1.1.4'
O O 0.0106 0.0060 'International Tables Vol C Tables 4.2.6.8 and 6.1.1.4'

loop_
_geom_angle_atom_site_label_1
_geom_angle_atom_site_label_2
_geom_angle_atom_site_label_3
_geom_angle
C6 C1 C2 116.2(3)
C6 C1 C7 121.6(4)
C2 C1 C7 122.2(3)
C3 C2 C1 123.4(3)
C3 C2 H2 118.3
C1 C2 H2 118.3
C2 C3 C4 119.7(3)
C2 C3 H3 120.2
C4 C3 H3 120.2
C5 C4 C3 117.3(3)
C5 C4 N1 121.1(2)
C3 C4 N1 121.5(3)
C6 C5 C4 121.7(2)
C6 C5 N2 121.5(2)
C4 C5 N2 116.8(2)
C1 C6 C5 121.7(3)
C1 C6 H6 119.2
C5 C6 H6 119.2
C1 C7 H7A 109.5
C1 C7 H7B 109.5
H7A C7 H7B 109.5
C1 C7 H7C 109.5
H7A C7 H7C 109.5
H7B C7 H7C 109.5
C9 C8 N2 107.7(3)
C9 C8 H8 126.2
N2 C8 H8 126.2
C8 C9 C10 109.3(3)
C8 C9 H9 125.3
C10 C9 H9 125.3
C11 C10 C9 106.5(3)
C11 C10 H10 126.8
C9 C10 H10 126.8
C10 C11 N2 108.0(2)
C10 C11 C12 130.6(2)
N2 C11 C12 121.3(2)
O1 C12 N1 121.6(2)
O1 C12 C11 122.2(2)
N1 C12 C11 116.2(2)
N1 C13 H13A 109.5
N1 C13 H13B 109.5
H13A C13 H13B 109.5
N1 C13 H13C 109.5
H13A C13 H13C 109.5
H13B C13 H13C 109.5
C12 N1 C4 122.5(2)
C12 N1 C13 118.1(2)
C4 N1 C13 119.4(2)
C8 N2 C11 108.5(2)
C8 N2 C5 129.5(2)
C11 N2 C5 122.0(2)

loop_
_geom_bond_atom_site_label_1
_geom_bond_atom_site_label_2
_geom_bond_distance
C1 C6 1.368(4)
C1 C2 1.405(6)
C1 C7 1.502(5)
C2 C3 1.376(6)
C2 H2 0.9300
C3 C4 1.397(3)
C3 H3 0.9300
C4 C5 1.395(4)
C4 N1 1.408(3)
C5 C6 1.388(3)
C5 N2 1.399(3)
C6 H6 0.9300
C7 H7A 0.9600
C7 H7B 0.9600
C7 H7C 0.9600
C8 C9 1.347(4)
C8 N2 1.354(3)
C8 H8 0.9300
C9 C10 1.385(5)
C9 H9 0.9300
C10 C11 1.361(4)
C10 H10 0.9300
C11 N2 1.378(3)
C11 C12 1.432(3)
C12 O1 1.235(3)
C12 N1 1.369(3)
C13 N1 1.461(3)
C13 H13A 0.9600
C13 H13B 0.9600
C13 H13C 0.9600

loop_
_geom_torsion_atom_site_label_1
_geom_torsion_atom_site_label_2
_geom_torsion_atom_site_label_3
_geom_torsion_atom_site_label_4
_geom_torsion
C6 C1 C2 C3 0.5(5)
C7 C1 C2 C3 -179.6(3)
C1 C2 C3 C4 -0.8(5)
C2 C3 C4 C5 1.2(5)
C2 C3 C4 N1 -179.5(2)
C3 C4 C5 C6 -1.2(4)
N1 C4 C5 C6 179.4(2)
C3 C4 C5 N2 178.7(2)
N1 C4 C5 N2 -0.7(4)
C2 C1 C6 C5 -0.5(5)
C7 C1 C6 C5 179.6(3)
C4 C5 C6 C1 1.0(4)
N2 C5 C6 C1 -178.9(3)
N2 C8 C9 C10 0.9(5)
C8 C9 C10 C11 -0.2(5)
C9 C10 C11 N2 -0.6(4)
C9 C10 C11 C12 179.0(3)
C10 C11 C12 O1 0.2(5)
N2 C11 C12 O1 179.7(2)
C10 C11 C12 N1 -178.8(3)
N2 C11 C12 N1 0.7(4)
O1 C12 N1 C4 177.9(2)
C11 C12 N1 C4 -3.1(4)
O1 C12 N1 C13 -0.6(4)
C11 C12 N1 C13 178.4(2)
C5 C4 N1 C12 3.2(4)
C3 C4 N1 C12 -176.1(2)
C5 C4 N1 C13 -178.3(3)
C3 C4 N1 C13 2.3(4)
C9 C8 N2 C11 -1.2(4)
C9 C8 N2 C5 178.6(3)
C10 C11 N2 C8 1.2(4)
C12 C11 N2 C8 -178.5(3)
C10 C11 N2 C5 -178.7(3)
C12 C11 N2 C5 1.7(4)
C6 C5 N2 C8 -1.6(5)
C4 C5 N2 C8 178.5(3)
C6 C5 N2 C11 178.3(2)
C4 C5 N2 C11 -1.6(4)
